data_7121057
loop_
_publ_author_name
'Yi, Xiaofeng'
'Izarova, Natalya V.'
'K\"ogerler, Paul'

_publ_section_title
;
 The homometallic polyoxotungstate archetype
 {P<sub>4</sub>W<sub>24</sub>}.
;
_journal_issue 18
_journal_name_full 'Chemical communications (Cambridge, England)'
_journal_page_first 2216
_journal_page_last 2219
_journal_paper_doi 10.1039/c7cc09175c
_journal_volume 54
_journal_year 2018
_chemical_formula_sum 'C21 H116 K3.5 Li8 N4.5 O129 P6 W24'
_chemical_formula_weight 7286.77
_space_group_IT_number 5
_space_group_name_Hall 'C 2y'
_space_group_name_H-M_alt 'C 1 2 1'
_symmetry_cell_setting monoclinic
_symmetry_space_group_name_Hall 'C 2y'
_symmetry_space_group_name_H-M 'C 1 2 1'
_atom_sites_solution_hydrogens geom
_atom_sites_solution_primary direct
_atom_sites_solution_secondary difmap
_audit_creation_method SHELXL-97
_audit_update_record
;
2017-11-21 deposited with the CCDC.
2018-01-02 downloaded from the CCDC.
;
_cell_angle_alpha 90.00
_cell_angle_beta 140.094(14)
_cell_angle_gamma 90.00
_cell_formula_units_Z 2
_cell_length_a 26.5106(18)
_cell_length_b 28.0247(4)
_cell_length_c 14.2981(10)
_cell_measurement_reflns_used 11948
_cell_measurement_temperature 120.0(1)
_cell_measurement_theta_max 27.8330
_cell_measurement_theta_min 3.2060
_cell_volume 6815(2)
_computing_cell_refinement 'CrysAlisPro 1.171.38.43b (Rigaku OD, 2015)'
_computing_data_collection 'CrysAlisPro 1.171.38.43b (Rigaku OD, 2015)'
_computing_data_reduction 'CrysAlisPro 1.171.38.43b (Rigaku OD, 2015)'
_computing_structure_refinement 'SHELXL-97 (Sheldrick, 2008)'
_computing_structure_solution 'SHELXS-97 (Sheldrick, 2008)'
_diffrn_ambient_temperature 120.0(1)
_diffrn_detector_area_resol_mean 20.9246
_diffrn_measured_fraction_theta_full 0.946
_diffrn_measured_fraction_theta_max 0.946
_diffrn_measurement_device_type 'SuperNova, Dual, Cu at zero, Atlas'
_diffrn_measurement_method '\w scans'
_diffrn_radiation_monochromator mirror
_diffrn_radiation_source 'micro-focus sealed X-ray tube'
_diffrn_radiation_type MoK\a
_diffrn_radiation_wavelength 0.71073
_diffrn_reflns_av_R_equivalents 0.1696
_diffrn_reflns_av_sigmaI/netI 0.1252
_diffrn_reflns_limit_h_max 31
_diffrn_reflns_limit_h_min -30
_diffrn_reflns_limit_k_max 33
_diffrn_reflns_limit_k_min -33
_diffrn_reflns_limit_l_max 16
_diffrn_reflns_limit_l_min -17
_diffrn_reflns_number 31084
_diffrn_reflns_theta_full 25.02
_diffrn_reflns_theta_max 25.02
_diffrn_reflns_theta_min 4.20
_exptl_absorpt_coefficient_mu 20.460
_exptl_absorpt_correction_T_max 0.2019
_exptl_absorpt_correction_T_min 0.0311
_exptl_absorpt_correction_type gaussian
_exptl_absorpt_process_details
;
CrysAlisPro 1.171.38.43b (Rigaku Oxford Diffraction, 2015)
Numerical absorption correction based on gaussian integration over
            a multifaceted crystal model
;
_exptl_crystal_colour colourless
_exptl_crystal_density_diffrn 3.551
_exptl_crystal_density_method 'not measured'
_exptl_crystal_description block
_exptl_crystal_F_000 6524
_exptl_crystal_size_max 0.23
_exptl_crystal_size_mid 0.18
_exptl_crystal_size_min 0.12
_refine_diff_density_max 4.331
_refine_diff_density_min -3.755
_refine_diff_density_rms 0.605
_refine_ls_abs_structure_details 'Flack H D (1983), Acta Cryst. A39, 876-881'
_refine_ls_abs_structure_Flack 0.0(7)
_refine_ls_extinction_method none
_refine_ls_goodness_of_fit_ref 1.041
_refine_ls_hydrogen_treatment constr
_refine_ls_matrix_type full
_refine_ls_number_parameters 419
_refine_ls_number_reflns 10447
_refine_ls_number_restraints 19
_refine_ls_restrained_S_all 1.040
_refine_ls_R_factor_all 0.0848
_refine_ls_R_factor_gt 0.0717
_refine_ls_shift/su_max 0.001
_refine_ls_shift/su_mean 0.000
_refine_ls_structure_factor_coef Fsqd
_refine_ls_weighting_details 'calc w=1/[\s^2^(Fo^2^)+(0.0975P)^2^+0.0000P] where P=(Fo^2^+2Fc^2^)/3'
_refine_ls_weighting_scheme calc
_refine_ls_wR_factor_gt 0.1753
_refine_ls_wR_factor_ref 0.1917
_reflns_number_gt 8832
_reflns_number_total 10447
_reflns_threshold_expression >2sigma(I)
_cod_data_source_file c7cc09175c2.cif
_cod_data_source_block KLD-1
_cod_depositor_comments
;
The following automatic conversions were performed:

'_symmetry_cell_setting' value 'Monoclinic' changed to 'monoclinic'
according to
/home/data/users/saulius/crontab/automatic-downloads/rss-feeds/RSC/lib/dictionaries/cif_core.dic
dictionary named 'cif_core.dic' version 2.4.2 from 2011-04-26.

Automatic conversion script
Id: cif_fix_values 4973 2017-02-22 13:04:09Z antanas 

 Adding full bibliography for 7121057--7121059.cif.
;
_cod_original_cell_volume 6814.9(7)
_cod_original_sg_symbol_H-M C2
_cod_original_formula_sum 'C21 H116 K3.50 Li8 N4.50 O129 P6 W24'
_cod_database_code 7121057

loop_
_symmetry_equiv_pos_as_xyz
'x, y, z'
'-x, y, -z'
'x+1/2, y+1/2, z'
'-x+1/2, y+1/2, -z'

loop_
_atom_site_label
_atom_site_type_symbol
_atom_site_fract_x
_atom_site_fract_y
_atom_site_fract_z
_atom_site_U_iso_or_equiv
_atom_site_adp_type
_atom_site_occupancy
_atom_site_symmetry_multiplicity
_atom_site_calc_flag
_atom_site_refinement_flags
W1 W 0.33347(8) 0.20856(5) -0.54098(15) 0.0363(3) Uani 1 1 d .
W2 W 0.26584(8) 0.20810(5) -0.85499(15) 0.0332(3) Uani 1 1 d .
W3 W 0.23757(8) 0.29219(5) -0.51106(14) 0.0317(3) Uani 1 1 d .
W4 W 0.37785(8) 0.33634(6) -0.50003(14) 0.0342(3) Uani 1 1 d .
W5 W 0.30586(8) 0.33678(5) -0.82346(14) 0.0300(3) Uani 1 1 d .
W6 W 0.09804(7) 0.28715(5) -1.14525(13) 0.0270(3) Uani 1 1 d .
W7 W 0.16768(7) 0.41932(5) -0.58385(13) 0.0264(3) Uani 1 1 d .
W8 W 0.30651(7) 0.46034(5) -0.56916(14) 0.0311(3) Uani 1 1 d .
W9 W 0.24063(7) 0.46285(5) -0.88224(14) 0.0293(3) Uani 1 1 d .
W10 W 0.04118(7) 0.41632(4) -1.20773(13) 0.0241(3) Uani 1 1 d .
W11 W -0.13869(8) 0.53589(5) -1.25820(14) 0.0290(3) Uani 1 1 d .
W12 W 0.06670(8) 0.53441(4) -1.06088(13) 0.0276(3) Uani 1 1 d .
P1 P 0.1957(4) 0.2907(3) -0.8016(8) 0.0266(17) Uani 1 1 d .
P2 P 0.1162(5) 0.4289(3) -0.8848(8) 0.0240(17) Uani 1 1 d .
P3 P 0.2193(6) 0.1228(3) -0.7760(10) 0.038(2) Uani 1 1 d .
C1 C 0.2910(11) 0.0796(7) -0.711(2) 0.025(6) Uiso 1 1 d G
C2 C 0.3425(12) 0.0597(7) -0.5727(18) 0.037(8) Uiso 1 1 d G
H2A H 0.3421 0.0704 -0.5102 0.044 Uiso 1 1 calc R
C3 C 0.3946(11) 0.0242(7) -0.5261(16) 0.019(6) Uiso 1 1 d GU
H3A H 0.4298 0.0106 -0.4319 0.023 Uiso 1 1 calc R
C4 C 0.3952(11) 0.0086(7) -0.618(2) 0.041(8) Uiso 1 1 d GU
H4A H 0.4309 -0.0157 -0.5857 0.049 Uiso 1 1 calc R
C5 C 0.3437(12) 0.0285(8) -0.7554(19) 0.030(7) Uiso 1 1 d GU
H5A H 0.3441 0.0178 -0.8179 0.036 Uiso 1 1 calc R
C6 C 0.2916(11) 0.0640(8) -0.8020(16) 0.045(9) Uiso 1 1 d GU
H6A H 0.2564 0.0775 -0.8962 0.054 Uiso 1 1 calc R
O1T O 0.4100(13) 0.1767(9) -0.383(2) 0.039(5) Uiso 1 1 d .
O2T O 0.2909(13) 0.1754(9) -0.915(2) 0.037(5) Uiso 1 1 d .
O3 O 0.3047(13) 0.2898(9) -0.325(2) 0.040(5) Uiso 1 1 d .
O3T O 0.1554(12) 0.2579(8) -0.590(2) 0.030(5) Uiso 1 1 d .
O4T O 0.4696(13) 0.3410(8) -0.329(2) 0.036(5) Uiso 1 1 d .
O5T O 0.3544(11) 0.3391(8) -0.860(2) 0.027(4) Uiso 1 1 d .
O6T O 0.0966(13) 0.2824(9) -1.269(2) 0.042(6) Uiso 1 1 d .
O6 O 0.0143(12) 0.2543(7) -1.232(2) 0.025(4) Uiso 1 1 d .
O7T O 0.2160(12) 0.4331(8) -0.410(2) 0.030(5) Uiso 1 1 d .
O8T O 0.3862(14) 0.4857(10) -0.413(3) 0.046(6) Uiso 1 1 d .
O9T O 0.2816(12) 0.4868(8) -0.924(2) 0.030(5) Uiso 1 1 d .
O10T O 0.0236(12) 0.4257(8) -1.346(2) 0.032(5) Uiso 1 1 d .
O1P1 O 0.2346(15) 0.2387(9) -0.762(3) 0.044(6) Uiso 1 1 d .
O11T O -0.1783(11) 0.5816(8) -1.375(2) 0.027(4) Uiso 1 1 d .
O12 O 0.3432(13) 0.1856(9) -0.657(2) 0.036(5) Uiso 1 1 d .
O12T O 0.0631(12) 0.5786(8) -1.146(2) 0.034(5) Uiso 1 1 d .
O1P2 O 0.1164(12) 0.4023(8) -0.789(2) 0.029(5) Uiso 1 1 d .
O13 O 0.2852(14) 0.2333(9) -0.507(2) 0.040(6) Uiso 1 1 d .
O1P3 O 0.2503(13) 0.1539(9) -0.652(2) 0.037(5) Uiso 1 1 d .
O14 O 0.3861(14) 0.2632(9) -0.497(2) 0.040(6) Uiso 1 1 d .
O2P1 O 0.1767(11) 0.2963(8) -0.727(2) 0.027(4) Uiso 1 1 d .
O2P2 O 0.2010(10) 0.4323(6) -0.8013(18) 0.015(4) Uiso 1 1 d .
O2P3 O 0.1968(14) 0.1535(9) -0.897(3) 0.043(6) Uiso 1 1 d .
O25 O 0.3169(14) 0.2631(9) -0.799(2) 0.040(6) Uiso 1 1 d .
O26 O 0.1699(12) 0.2338(8) -1.031(2) 0.030(5) Uiso 1 1 d .
O3P1 O 0.2613(13) 0.3257(9) -0.737(2) 0.034(5) Uiso 1 1 d .
O3P2 O 0.0620(10) 0.4035(6) -1.0364(18) 0.017(4) Uiso 1 1 d .
O3P3 O 0.1486(16) 0.0943(11) -0.840(3) 0.060(8) Uiso 1 1 d .
O34 O 0.3227(13) 0.3253(8) -0.472(2) 0.033(5) Uiso 1 1 d .
O37 O 0.1966(12) 0.3539(8) -0.548(2) 0.028(5) Uiso 1 1 d .
O4P1 O 0.1208(10) 0.2958(7) -0.9706(19) 0.023(4) Uiso 1 1 d .
O4P2 O 0.0882(11) 0.4811(7) -0.914(2) 0.024(4) Uiso 1 1 d .
O45 O 0.3962(12) 0.3373(8) -0.607(2) 0.030(5) Uiso 1 1 d .
O48 O 0.3553(12) 0.4004(8) -0.538(2) 0.031(5) Uiso 1 1 d .
O56 O 0.2067(11) 0.3241(7) -1.002(2) 0.025(4) Uiso 1 1 d .
O59 O 0.2904(12) 0.4002(8) -0.823(2) 0.028(5) Uiso 1 1 d .
O78 O 0.2619(11) 0.4330(7) -0.528(2) 0.026(5) Uiso 1 1 d .
O89 O 0.3195(12) 0.4807(8) -0.681(2) 0.033(5) Uiso 1 1 d .
O102 O 0.0298(12) 0.4833(8) -1.183(2) 0.028(5) Uiso 1 1 d .
O112 O -0.0314(10) 0.5442(7) -1.1405(18) 0.019(4) Uiso 1 1 d .
O121 O 0.1190(12) 0.5686(8) -0.885(2) 0.026(5) Uiso 1 1 d .
O610 O 0.0561(11) 0.3499(8) -1.196(2) 0.027(5) Uiso 1 1 d .
O710 O 0.0686(12) 0.4091(8) -0.675(2) 0.032(5) Uiso 1 1 d .
O711 O 0.1431(12) 0.4833(8) -0.651(2) 0.029(5) Uiso 1 1 d .
O811 O 0.2368(12) 0.5094(8) -0.650(2) 0.032(5) Uiso 1 1 d .
O910 O 0.1511(12) 0.4318(8) -1.058(2) 0.031(5) Uiso 1 1 d .
O912 O 0.1722(12) 0.5124(8) -0.947(2) 0.026(5) Uiso 1 1 d .
K1 K 0.0302(7) 0.3226(4) -0.8609(12) 0.018(2) Uani 0.50 1 d PU
K2 K 0.5579(15) 0.2554(10) -0.194(3) 0.056(6) Uani 0.38 1 d PU
K3 K 0.2011(18) 0.1581(12) -0.536(3) 0.063(7) Uani 0.33 1 d PU
K4 K 0.4603(12) 0.1517(7) -0.1369(18) 0.064(5) Uani 0.55 1 d P
N1 N 0.5000 0.410(2) -0.5000 0.062(13) Uiso 1 2 d S
C11 C 0.470(2) 0.4381(16) -0.627(4) 0.050(10) Uiso 1 1 d .
N2 N 0.5000 0.1592(18) -0.5000 0.002(10) Uiso 0.50 2 d SP
C21 C 0.023(3) 0.630(2) -1.386(6) 0.019(11) Uiso 0.50 1 d P
O1W O 0.1253(13) 0.6729(9) -1.024(2) 0.042(6) Uiso 1 1 d .
O2W O 0.5000 0.253(3) -0.5000 0.045(17) Uiso 0.50 2 d SP
O3W O 0.126(4) 0.334(3) -0.425(7) 0.047(16) Uiso 0.38 1 d P
O5W O 0.162(2) -0.0030(15) -0.821(4) 0.056(9) Uiso 0.75 1 d P
O6W O 0.139(3) 0.206(2) -0.450(6) 0.033(13) Uiso 0.38 1 d P
O7W O 0.467(3) 0.257(2) -0.144(6) 0.059(15) Uiso 0.50 1 d P
O8W O 0.039(3) 0.156(2) -1.174(5) 0.048(13) Uiso 0.50 1 d P
O9W O 0.319(3) 0.1895(19) -0.250(5) 0.048(12) Uiso 0.50 1 d P
O10W O 0.189(3) 0.394(2) -0.226(6) 0.028(12) Uiso 0.38 1 d P

loop_
_atom_site_aniso_label
_atom_site_aniso_U_11
_atom_site_aniso_U_22
_atom_site_aniso_U_33
_atom_site_aniso_U_23
_atom_site_aniso_U_13
_atom_site_aniso_U_12
W1 0.0446(8) 0.0387(8) 0.0442(8) 0.0178(7) 0.0390(8) 0.0214(7)
W2 0.0426(8) 0.0307(7) 0.0447(8) 0.0121(6) 0.0384(7) 0.0147(6)
W3 0.0350(7) 0.0372(7) 0.0351(7) 0.0104(6) 0.0302(7) 0.0122(6)
W4 0.0269(7) 0.0471(8) 0.0331(7) 0.0065(7) 0.0243(7) 0.0088(6)
W5 0.0307(7) 0.0356(7) 0.0363(7) 0.0063(6) 0.0290(7) 0.0061(6)
W6 0.0344(7) 0.0242(6) 0.0334(7) 0.0046(6) 0.0289(6) 0.0054(6)
W7 0.0288(7) 0.0290(7) 0.0279(6) -0.0018(6) 0.0235(6) -0.0022(6)
W8 0.0269(7) 0.0386(8) 0.0320(7) -0.0043(6) 0.0237(6) -0.0057(6)
W9 0.0290(7) 0.0329(7) 0.0354(7) 0.0010(6) 0.0272(7) -0.0030(6)
W10 0.0305(7) 0.0212(6) 0.0302(6) 0.0027(5) 0.0258(6) 0.0012(5)
W11 0.0376(7) 0.0223(6) 0.0358(7) 0.0044(6) 0.0305(7) 0.0043(6)
W12 0.0371(7) 0.0188(6) 0.0363(7) 0.0005(6) 0.0307(7) -0.0024(6)
P1 0.029(4) 0.027(4) 0.032(4) 0.006(4) 0.026(4) 0.010(4)
P2 0.026(4) 0.026(4) 0.026(4) -0.001(3) 0.021(4) 0.000(3)
P3 0.048(5) 0.029(5) 0.054(6) 0.014(4) 0.043(5) 0.013(4)
K1 0.017(3) 0.017(3) 0.018(3) 0.0004(10) 0.013(2) 0.0002(10)
K2 0.055(7) 0.054(7) 0.055(7) 0.001(3) 0.041(5) 0.001(3)
K3 0.063(7) 0.063(7) 0.064(7) 0.0001(10) 0.049(6) 0.0000(10)
K4 0.087(13) 0.058(11) 0.056(10) -0.001(9) 0.058(11) -0.007(10)

loop_
_atom_type_symbol
_atom_type_description
_atom_type_scat_dispersion_real
_atom_type_scat_dispersion_imag
_atom_type_scat_source
C C 0.0033 0.0016 'International Tables Vol C Tables 4.2.6.8 and 6.1.1.4'
H H 0.0000 0.0000 'International Tables Vol C Tables 4.2.6.8 and 6.1.1.4'
N N 0.0061 0.0033 'International Tables Vol C Tables 4.2.6.8 and 6.1.1.4'
O O 0.0106 0.0060 'International Tables Vol C Tables 4.2.6.8 and 6.1.1.4'
P P 0.1023 0.0942 'International Tables Vol C Tables 4.2.6.8 and 6.1.1.4'
K K 0.2009 0.2494 'International Tables Vol C Tables 4.2.6.8 and 6.1.1.4'
W W -0.8490 6.8722 'International Tables Vol C Tables 4.2.6.8 and 6.1.1.4'
Li Li -0.0003 0.0001 'International Tables Vol C Tables 4.2.6.8 and 6.1.1.4'

loop_
_geom_angle_atom_site_label_1
_geom_angle_atom_site_label_2
_geom_angle_atom_site_label_3
_geom_angle
_geom_angle_site_symmetry_1
_geom_angle_site_symmetry_3
O1T W1 O14 99.3(11) . .
O1T W1 O13 102.0(10) . .
O14 W1 O13 95.5(11) . .
O1T W1 O12 98.7(10) . .
O14 W1 O12 90.4(10) . .
O13 W1 O12 157.3(9) . .
O1T W1 O1P3 96.4(10) . .
O14 W1 O1P3 163.6(9) . .
O13 W1 O1P3 86.1(10) . .
O12 W1 O1P3 82.3(9) . .
O1T W1 O1P1 170.0(10) . .
O14 W1 O1P1 85.9(10) . .
O13 W1 O1P1 86.0(10) . .
O12 W1 O1P1 72.5(9) . .
O1P3 W1 O1P1 77.9(9) . .
O1T W1 K3 87.6(9) . .
O14 W1 K3 140.4(9) . .
O13 W1 K3 45.2(9) . .
O12 W1 K3 127.3(8) . .
O1P3 W1 K3 45.1(8) . .
O1P1 W1 K3 93.9(8) . .
O1T W1 K2 54.5(9) . .
O14 W1 K2 44.8(8) . .
O13 W1 K2 102.9(8) . .
O12 W1 K2 96.8(7) . .
O1P3 W1 K2 150.5(7) . .
O1P1 W1 K2 130.1(8) . .
K3 W1 K2 127.1(6) . .
O2T W2 O25 103.6(11) . .
O2T W2 O26 100.4(10) . .
O25 W2 O26 92.9(10) . .
O2T W2 O12 100.2(10) . .
O25 W2 O12 92.3(10) . .
O26 W2 O12 156.9(9) . .
O2T W2 O2P3 93.0(10) . .
O25 W2 O2P3 163.4(10) . .
O26 W2 O2P3 84.8(9) . .
O12 W2 O2P3 83.9(10) . .
O2T W2 O1P1 169.9(10) . .
O25 W2 O1P1 84.5(10) . .
O26 W2 O1P1 85.0(9) . .
O12 W2 O1P1 73.1(9) . .
O2P3 W2 O1P1 79.0(9) . .
O3 W3 O3T 105.3(10) . .
O3 W3 O37 98.9(10) . .
O3T W3 O37 98.9(10) . .
O3 W3 O13 92.4(10) . .
O3T W3 O13 90.7(10) . .
O37 W3 O13 162.7(9) . .
O3 W3 O34 88.9(9) . .
O3T W3 O34 163.6(9) . .
O37 W3 O34 86.6(9) . .
O13 W3 O34 80.5(9) . .
O3 W3 O2P1 168.0(9) . .
O3T W3 O2P1 85.1(8) . .
O37 W3 O2P1 85.0(8) . .
O13 W3 O2P1 81.4(8) . .
O34 W3 O2P1 79.9(8) . .
O3 W3 K1 142.5(8) . .
O3T W3 K1 56.2(7) . .
O37 W3 K1 58.3(7) . .
O13 W3 K1 117.8(7) . .
O34 W3 K1 116.1(6) . .
O2P1 W3 K1 48.7(6) . .
O3 W3 K3 89.7(10) . .
O3T W3 K3 46.6(8) . .
O37 W3 K3 145.3(8) . .
O13 W3 K3 47.0(8) . .
O34 W3 K3 127.4(8) . .
O2P1 W3 K3 93.5(8) . .
K1 W3 K3 95.3(5) . .
O4T W4 O34 102.0(10) . .
O4T W4 O48 97.7(10) . .
O34 W4 O48 95.6(10) . .
O4T W4 O45 100.8(9) . .
O34 W4 O45 156.1(9) . .
O48 W4 O45 88.5(10) . .
O4T W4 O14 92.0(10) . .
O34 W4 O14 85.2(10) . .
O48 W4 O14 169.8(9) . .
O45 W4 O14 86.8(10) . .
O4T W4 O3P1 172.5(10) . .
O34 W4 O3P1 84.3(9) . .
O48 W4 O3P1 85.6(9) . .
O45 W4 O3P1 72.5(8) . .
O14 W4 O3P1 84.4(9) . .
O4T W4 K2 40.9(9) . .
O34 W4 K2 98.9(8) . .
O48 W4 K2 138.1(8) . .
O45 W4 K2 93.5(7) . .
O14 W4 K2 51.3(8) . .
O3P1 W4 K2 134.6(7) . .
O5T W5 O56 101.4(9) . .
O5T W5 O59 100.6(9) . .
O56 W5 O59 96.2(9) . .
O5T W5 O45 100.5(9) . .
O56 W5 O45 155.8(8) . .
O59 W5 O45 89.8(9) . .
O5T W5 O25 92.5(10) . .
O56 W5 O25 84.5(9) . .
O59 W5 O25 166.4(9) . .
O45 W5 O25 84.3(9) . .
O5T W5 O3P1 169.3(9) . .
O56 W5 O3P1 86.5(8) . .
O59 W5 O3P1 85.6(9) . .
O45 W5 O3P1 70.5(8) . .
O25 W5 O3P1 80.9(9) . .
O5T W5 K2 38.2(8) . 2_654
O56 W5 K2 103.8(7) . 2_654
O59 W5 K2 136.6(7) . 2_654
O45 W5 K2 87.3(7) . 2_654
O25 W5 K2 55.4(7) . 2_654
O3P1 W5 K2 133.1(7) . 2_654
O6T W6 O6 102.2(10) . .
O6T W6 O610 97.7(10) . .
O6 W6 O610 99.3(9) . .
O6T W6 O26 92.1(10) . .
O6 W6 O26 94.8(9) . .
O610 W6 O26 160.7(8) . .
O6T W6 O4P1 169.8(9) . .
O6 W6 O4P1 87.4(8) . .
O610 W6 O4P1 84.0(8) . .
O26 W6 O4P1 83.6(8) . .
O6T W6 O56 88.7(9) . .
O6 W6 O56 168.4(8) . .
O610 W6 O56 83.2(8) . .
O26 W6 O56 80.4(8) . .
O4P1 W6 O56 81.6(7) . .
O6T W6 K1 139.3(8) . 2_553
O6 W6 K1 57.2(7) . 2_553
O610 W6 K1 57.8(6) . 2_553
O26 W6 K1 122.0(6) . 2_553
O4P1 W6 K1 49.5(5) . 2_553
O56 W6 K1 116.5(5) . 2_553
O7T W7 O710 97.8(9) . .
O7T W7 O711 95.8(9) . .
O710 W7 O711 92.2(9) . .
O7T W7 O37 97.1(9) . .
O710 W7 O37 95.8(9) . .
O711 W7 O37 163.7(8) . .
O7T W7 O78 93.6(9) . .
O710 W7 O78 167.6(8) . .
O711 W7 O78 81.8(9) . .
O37 W7 O78 87.5(9) . .
O7T W7 O1P2 176.2(9) . .
O710 W7 O1P2 86.0(8) . .
O711 W7 O1P2 84.6(8) . .
O37 W7 O1P2 81.8(8) . .
O78 W7 O1P2 82.7(8) . .
O7T W7 K1 135.6(7) . .
O710 W7 K1 56.0(7) . .
O711 W7 K1 117.9(6) . .
O37 W7 K1 56.9(6) . .
O78 W7 K1 117.6(6) . .
O1P2 W7 K1 46.5(6) . .
O8T W8 O811 98.8(11) . .
O8T W8 O78 102.4(11) . .
O811 W8 O78 85.9(9) . .
O8T W8 O48 97.3(11) . .
O811 W8 O48 163.8(9) . .
O78 W8 O48 92.6(9) . .
O8T W8 O89 97.9(11) . .
O811 W8 O89 89.5(9) . .
O78 W8 O89 159.6(9) . .
O48 W8 O89 86.3(9) . .
O8T W8 O2P2 170.3(10) . .
O811 W8 O2P2 79.9(8) . .
O78 W8 O2P2 87.1(8) . .
O48 W8 O2P2 83.9(7) . .
O89 W8 O2P2 72.6(8) . .
O9T W9 O912 99.7(10) . .
O9T W9 O910 101.5(9) . .
O912 W9 O910 86.1(9) . .
O9T W9 O89 99.6(9) . .
O912 W9 O89 94.4(9) . .
O910 W9 O89 158.5(9) . .
O9T W9 O59 95.8(9) . .
O912 W9 O59 163.2(8) . .
O910 W9 O59 84.4(9) . .
O89 W9 O59 89.4(9) . .
O9T W9 O2P2 173.5(8) . .
O912 W9 O2P2 83.0(8) . .
O910 W9 O2P2 84.6(8) . .
O89 W9 O2P2 74.2(8) . .
O59 W9 O2P2 82.2(7) . .
O10T W10 O610 96.4(10) . .
O10T W10 O910 95.0(9) . .
O610 W10 O910 95.1(9) . .
O10T W10 O102 97.0(10) . .
O610 W10 O102 166.6(8) . .
O910 W10 O102 84.1(9) . .
O10T W10 O710 97.2(9) . 2_553
O610 W10 O710 92.6(9) . 2_553
O910 W10 O710 164.7(9) . 2_553
O102 W10 O710 85.4(9) . 2_553
O10T W10 O3P2 179.0(10) . .
O610 W10 O3P2 82.8(8) . .
O910 W10 O3P2 85.7(8) . .
O102 W10 O3P2 83.7(8) . .
O710 W10 O3P2 82.3(7) 2_553 .
O10T W10 K1 132.6(8) . 2_553
O610 W10 K1 53.2(6) . 2_553
O910 W10 K1 120.2(7) . 2_553
O102 W10 K1 115.9(6) . 2_553
O710 W10 K1 55.8(7) 2_553 2_553
O3P2 W10 K1 46.4(5) . 2_553
O11T W11 O112 98.9(9) . .
O11T W11 O121 98.6(9) . 2_553
O112 W11 O121 90.0(8) . 2_553
O11T W11 O711 104.1(9) . 2_553
O112 W11 O711 88.1(8) . 2_553
O121 W11 O711 157.2(9) 2_553 2_553
O11T W11 O811 97.3(9) . 2_553
O112 W11 O811 163.3(9) . 2_553
O121 W11 O811 91.8(9) 2_553 2_553
O711 W11 O811 83.8(9) 2_553 2_553
O11T W11 O4P2 171.8(8) . 2_553
O112 W11 O4P2 83.4(7) . 2_553
O121 W11 O4P2 73.4(8) 2_553 2_553
O711 W11 O4P2 83.8(8) 2_553 2_553
O811 W11 O4P2 81.2(8) 2_553 2_553
O11T W11 K4 58.2(8) . 3_454
O112 W11 K4 55.4(7) . 3_454
O121 W11 K4 64.0(7) 2_553 3_454
O711 W11 K4 130.8(7) 2_553 3_454
O811 W11 K4 139.2(8) 2_553 3_454
O4P2 W11 K4 118.2(6) 2_553 3_454
O12T W12 O102 101.0(10) . .
O12T W12 O112 99.7(9) . .
O102 W12 O112 93.3(8) . .
O12T W12 O121 99.2(10) . .
O102 W12 O121 158.8(9) . .
O112 W12 O121 89.7(8) . .
O12T W12 O912 94.9(9) . .
O102 W12 O912 85.7(9) . .
O112 W12 O912 165.4(8) . .
O121 W12 O912 86.2(8) . .
O12T W12 O4P2 171.0(9) . .
O102 W12 O4P2 86.5(8) . .
O112 W12 O4P2 84.5(7) . .
O121 W12 O4P2 72.9(8) . .
O912 W12 O4P2 80.8(8) . .
O12T W12 K4 63.4(8) . 3_454
O102 W12 K4 129.9(7) . 3_454
O112 W12 K4 49.1(7) . 3_454
O121 W12 K4 66.0(7) . 3_454
O912 W12 K4 139.5(7) . 3_454
O4P2 W12 K4 115.2(6) . 3_454
O2P1 P1 O3P1 110.2(12) . .
O2P1 P1 O4P1 111.7(11) . .
O3P1 P1 O4P1 112.5(12) . .
O2P1 P1 O1P1 108.5(13) . .
O3P1 P1 O1P1 103.9(13) . .
O4P1 P1 O1P1 109.7(12) . .
O2P2 P2 O4P2 105.3(11) . .
O2P2 P2 O1P2 109.3(11) . .
O4P2 P2 O1P2 111.3(11) . .
O2P2 P2 O3P2 110.1(10) . .
O4P2 P2 O3P2 108.3(10) . .
O1P2 P2 O3P2 112.3(11) . .
O1P3 P3 O3P3 108.0(15) . .
O1P3 P3 O2P3 112.1(15) . .
O3P3 P3 O2P3 111.6(15) . .
O1P3 P3 C1 111.6(12) . .
O3P3 P3 C1 106.3(15) . .
O2P3 P3 C1 107.1(12) . .
C2 C1 C6 120.0 . .
C2 C1 P3 120.3(10) . .
C6 C1 P3 119.6(10) . .
C1 C2 C3 120.0 . .
C4 C3 C2 120.0 . .
C3 C4 C5 120.0 . .
C6 C5 C4 120.0 . .
C5 C6 C1 120.0 . .
W1 O1T K4 137.9(12) . .
W1 O1T K2 100.8(11) . .
K4 O1T K2 91.1(8) . .
W3 O3T K3 107.0(11) . .
W3 O3T K1 95.2(9) . .
K3 O3T K1 136.2(10) . .
W4 O4T K2 116.4(12) . .
W5 O5T K2 120.6(11) . 2_654
W6 O6 K1 93.7(8) . 2_553
P1 O1P1 W1 125.9(14) . .
P1 O1P1 W2 124.8(14) . .
W1 O1P1 W2 97.6(10) . .
W11 O11T K3 142.8(11) . 3_454
W11 O11T K4 94.5(8) . 3_454
K3 O11T K4 93.3(9) 3_454 3_454
W2 O12 W1 116.8(12) . .
P2 O1P2 W7 132.2(13) . .
P2 O1P2 K1 127.8(11) . .
W7 O1P2 K1 99.6(8) . .
W1 O13 W3 147.5(14) . .
W1 O13 K3 108.0(12) . .
W3 O13 K3 101.3(11) . .
P3 O1P3 W1 127.7(13) . .
P3 O1P3 K3 129.3(14) . .
W1 O1P3 K3 102.9(11) . .
W1 O14 W4 141.8(13) . .
W1 O14 K2 110.2(11) . .
W4 O14 K2 96.9(10) . .
P1 O2P1 W3 137.3(12) . .
P1 O2P1 K1 125.9(10) . .
W3 O2P1 K1 96.7(7) . .
P2 O2P2 W9 127.3(10) . .
P2 O2P2 W8 125.5(10) . .
W9 O2P2 W8 94.7(7) . .
P3 O2P3 W2 124.7(14) . .
W2 O25 W5 145.3(13) . .
W2 O25 K2 110.9(11) . 2_654
W5 O25 K2 94.3(9) . 2_654
W2 O26 W6 150.7(12) . .
P1 O3P1 W4 127.2(12) . .
P1 O3P1 W5 124.9(12) . .
W4 O3P1 W5 96.4(8) . .
P2 O3P2 W10 132.6(11) . .
P2 O3P2 K1 126.6(9) . 2_553
W10 O3P2 K1 100.7(7) . 2_553
W4 O34 W3 155.1(12) . .
W3 O37 W7 169.9(12) . .
W3 O37 K1 91.1(8) . .
W7 O37 K1 92.8(8) . .
P1 O4P1 W6 134.3(11) . .
P1 O4P1 K1 130.4(10) . 2_553
W6 O4P1 K1 95.3(7) . 2_553
P2 O4P2 W11 125.9(11) . 2_553
P2 O4P2 W12 126.8(11) . .
W11 O4P2 W12 94.6(8) 2_553 .
W4 O45 W5 119.8(10) . .
W4 O48 W8 156.2(12) . .
W5 O56 W6 152.7(11) . .
W5 O59 W9 162.1(12) . .
W8 O78 W7 150.3(11) . .
W9 O89 W8 118.5(11) . .
W12 O102 W10 149.4(11) . .
W12 O112 W11 160.6(11) . .
W12 O112 K4 102.6(9) . 3_454
W11 O112 K4 93.4(8) . 3_454
W11 O121 W12 118.9(11) 2_553 .
W11 O121 K4 84.6(7) 2_553 4_554
W12 O121 K4 126.3(9) . 4_554
W6 O610 W10 165.7(12) . .
W6 O610 K1 90.4(8) . 2_553
W10 O610 K1 97.2(8) . 2_553
W7 O710 W10 164.0(14) . 2_553
W7 O710 K1 94.7(8) . .
W10 O710 K1 93.0(8) 2_553 .
W7 O711 W11 153.2(12) . 2_553
W8 O811 W11 152.8(13) . 2_553
W9 O910 W10 150.4(12) . .
W9 O912 W12 150.0(12) . .
O1P2 K1 O4P1 140.9(8) . 2_553
O1P2 K1 O3P2 71.2(6) . 2_553
O4P1 K1 O3P2 70.3(6) 2_553 2_553
O1P2 K1 O2P1 69.1(7) . .
O4P1 K1 O2P1 147.8(8) 2_553 .
O3P2 K1 O2P1 140.1(7) 2_553 .
O1P2 K1 K1 86.6(5) . 2_553
O4P1 K1 K1 84.2(6) 2_553 2_553
O3P2 K1 K1 86.5(5) 2_553 2_553
O2P1 K1 K1 87.4(6) . 2_553
O1P2 K1 O6 146.3(7) . 2_553
O4P1 K1 O6 54.6(6) 2_553 2_553
O3P2 K1 O6 105.4(6) 2_553 2_553
O2P1 K1 O6 109.5(7) . 2_553
K1 K1 O6 127.0(5) 2_553 2_553
O1P2 K1 O610 105.7(7) . 2_553
O4P1 K1 O610 54.5(6) 2_553 2_553
O3P2 K1 O610 53.4(6) 2_553 2_553
O2P1 K1 O610 144.2(7) . 2_553
K1 K1 O610 128.2(7) 2_553 2_553
O6 K1 O610 54.6(6) 2_553 2_553
O1P2 K1 O3T 102.7(7) . .
O4P1 K1 O3T 112.2(7) 2_553 .
O3P2 K1 O3T 143.2(7) 2_553 .
O2P1 K1 O3T 53.1(6) . .
K1 K1 O3T 130.0(6) 2_553 .
O6 K1 O3T 59.1(6) 2_553 .
O610 K1 O3T 96.7(6) 2_553 .
O1P2 K1 O710 54.5(6) . .
O4P1 K1 O710 105.2(6) 2_553 .
O3P2 K1 O710 53.1(6) 2_553 .
O2P1 K1 O710 104.1(7) . .
K1 K1 O710 129.2(4) 2_553 .
O6 K1 O710 95.8(6) 2_553 .
O610 K1 O710 53.4(6) 2_553 .
O3T K1 O710 93.0(6) . .
O1P2 K1 O37 52.5(6) . .
O4P1 K1 O37 145.9(6) 2_553 .
O3P2 K1 O37 103.2(6) 2_553 .
O2P1 K1 O37 53.8(6) . .
K1 K1 O37 129.6(6) 2_553 .
O6 K1 O37 98.2(6) 2_553 .
O610 K1 O37 94.0(6) 2_553 .
O3T K1 O37 52.9(6) . .
O710 K1 O37 52.5(6) . .
O1P2 K1 W6 137.5(6) . 2_553
O4P1 K1 W6 35.2(4) 2_553 2_553
O3P2 K1 W6 77.0(4) 2_553 2_553
O2P1 K1 W6 138.4(6) . 2_553
K1 K1 W6 119.3(5) 2_553 2_553
O6 K1 W6 29.1(4) 2_553 2_553
O610 K1 W6 31.8(4) 2_553 2_553
O3T K1 W6 86.2(5) . 2_553
O710 K1 W6 83.8(4) . 2_553
O37 K1 W6 111.1(5) . 2_553
O1P2 K1 W3 74.8(5) . .
O4P1 K1 W3 140.5(5) 2_553 .
O3P2 K1 W3 133.7(5) 2_553 .
O2P1 K1 W3 34.6(4) . .
K1 K1 W3 122.0(5) 2_553 .
O6 K1 W3 86.4(5) 2_553 .
O610 K1 W3 109.7(5) 2_553 .
O3T K1 W3 28.6(4) . .
O710 K1 W3 81.6(5) . .
O37 K1 W3 30.6(4) . .
W6 K1 W3 110.7(3) 2_553 .
O1W K2 O4T 159.6(12) 3_546 .
O1W K2 O5T 125.4(11) 3_546 2_654
O4T K2 O5T 65.1(9) . 2_654
O1W K2 O7W 83.9(15) 3_546 .
O4T K2 O7W 76.1(15) . .
O5T K2 O7W 122.9(17) 2_654 .
O1W K2 O14 123.9(12) 3_546 .
O4T K2 O14 54.4(8) . .
O5T K2 O14 109.6(10) 2_654 .
O7W K2 O14 74.8(13) . .
O1W K2 O2W 118.0(15) 3_546 .
O4T K2 O2W 79.3(13) . .
O5T K2 O2W 80.8(12) 2_654 .
O7W K2 O2W 131.8(13) . .
O14 K2 O2W 57.2(6) . .
O1W K2 O1T 74.2(9) 3_546 .
O4T K2 O1T 99.4(9) . .
O5T K2 O1T 158.6(10) 2_654 .
O7W K2 O1T 62.6(14) . .
O14 K2 O1T 49.8(7) . .
O2W K2 O1T 81.7(10) . .
O1W K2 O25 95.2(10) 3_546 2_654
O4T K2 O25 104.0(10) . 2_654
O5T K2 O25 50.9(7) 2_654 2_654
O7W K2 O25 171.1(14) . 2_654
O14 K2 O25 112.7(9) . 2_654
O2W K2 O25 56.3(6) . 2_654
O1T K2 O25 125.7(10) . 2_654
O1W K2 W4 151.5(10) 3_546 .
O4T K2 W4 22.7(5) . .
O5T K2 W4 82.7(7) 2_654 .
O7W K2 W4 75.1(12) . .
O14 K2 W4 31.8(6) . .
O2W K2 W4 66.6(9) . .
O1T K2 W4 79.0(6) . .
O25 K2 W4 108.5(8) 2_654 .
O1W K2 W1 98.9(9) 3_546 .
O4T K2 W1 76.8(7) . .
O5T K2 W1 134.4(8) 2_654 .
O7W K2 W1 66.4(12) . .
O14 K2 W1 25.0(5) . .
O2W K2 W1 67.9(6) . .
O1T K2 W1 24.7(4) . .
O25 K2 W1 122.4(8) 2_654 .
W4 K2 W1 55.1(3) . .
O1W K2 W5 117.4(9) 3_546 2_654
O4T K2 W5 78.5(7) . 2_654
O5T K2 W5 21.2(4) 2_654 2_654
O7W K2 W5 144.1(16) . 2_654
O14 K2 W5 109.5(8) . 2_654
O2W K2 W5 65.9(9) . 2_654
O1T K2 W5 147.5(8) . 2_654
O25 K2 W5 30.2(5) 2_654 2_654
W4 K2 W5 90.5(5) . 2_654
W1 K2 W5 130.6(6) . 2_654
O1W K2 K4 50.2(7) 3_546 .
O4T K2 K4 113.1(9) . .
O5T K2 K4 159.7(9) 2_654 .
O7W K2 K4 42.3(14) . .
O14 K2 K4 81.9(8) . .
O2W K2 K4 119.3(12) . .
O1T K2 K4 38.6(5) . .
O25 K2 K4 141.2(9) 2_654 .
W4 K2 K4 101.9(6) . .
W1 K2 K4 59.3(4) . .
W5 K2 K4 167.5(7) 2_654 .
O9W K3 O1P3 112.3(16) . .
O9W K3 O13 71.3(14) . .
O1P3 K3 O13 56.6(9) . .
O9W K3 O3T 81.5(15) . .
O1P3 K3 O3T 100.1(12) . .
O13 K3 O3T 56.6(9) . .
O9W K3 O11T 76.2(14) . 3_546
O1P3 K3 O11T 73.3(10) . 3_546
O13 K3 O11T 99.4(11) . 3_546
O3T K3 O11T 151.8(13) . 3_546
O9W K3 O6W 66.7(16) . .
O1P3 K3 O6W 155.3(18) . .
O13 K3 O6W 102.5(16) . .
O3T K3 O6W 55.2(13) . .
O11T K3 O6W 127.2(15) 3_546 .
O9W K3 W1 84.2(13) . .
O1P3 K3 W1 32.1(6) . .
O13 K3 W1 26.9(6) . .
O3T K3 W1 81.0(9) . .
O11T K3 W1 79.9(8) 3_546 .
O6W K3 W1 129.3(15) . .
O9W K3 W3 68.4(13) . .
O1P3 K3 W3 84.1(9) . .
O13 K3 W3 31.7(6) . .
O3T K3 W3 26.4(5) . .
O11T K3 W3 126.3(10) 3_546 .
O6W K3 W3 72.5(13) . .
W1 K3 W3 58.0(5) . .
O9W K3 K4 39.9(12) . .
O1P3 K3 K4 78.1(8) . .
O13 K3 K4 64.9(7) . .
O3T K3 K4 107.4(10) . .
O11T K3 K4 44.7(6) 3_546 .
O6W K3 K4 106.4(13) . .
W1 K3 K4 60.1(5) . .
W3 K3 K4 83.6(7) . .
K4 K4 O1T 161.3(10) 2_655 .
K4 K4 O9W 92.7(13) 2_655 .
O1T K4 O9W 92.4(12) . .
K4 K4 O7W 92.9(11) 2_655 .
O1T K4 O7W 71.5(13) . .
O9W K4 O7W 72.7(16) . .
K4 K4 O112 92.2(4) 2_655 3_546
O1T K4 O112 101.8(8) . 3_546
O9W K4 O112 115.6(13) . 3_546
O7W K4 O112 170.0(14) . 3_546
K4 K4 O11T 123.0(8) 2_655 3_546
O1T K4 O11T 75.7(7) . 3_546
O9W K4 O11T 71.8(12) . 3_546
O7W K4 O11T 129.8(13) . 3_546
O112 K4 O11T 52.8(6) 3_546 3_546
K4 K4 O121 72.8(7) 2_655 4_544
O1T K4 O121 125.9(9) . 4_544
O9W K4 O121 70.6(12) . 4_544
O7W K4 O121 139.6(14) . 4_544
O112 K4 O121 50.3(6) 3_546 4_544
O11T K4 O121 50.3(6) 3_546 4_544
K4 K4 O1W 91.4(10) 2_655 3_546
O1T K4 O1W 75.0(8) . 3_546
O9W K4 O1W 148.2(13) . 3_546
O7W K4 O1W 75.6(13) . 3_546
O112 K4 O1W 95.7(8) 3_546 3_546
O11T K4 O1W 130.0(8) 3_546 3_546
O121 K4 O1W 140.2(9) 4_544 3_546
K4 K4 W11 99.6(5) 2_655 3_546
O1T K4 W11 98.8(7) . 3_546
O9W K4 W11 84.8(11) . 3_546
O7W K4 W11 154.8(14) . 3_546
O112 K4 W11 31.2(4) 3_546 3_546
O11T K4 W11 27.3(4) 3_546 3_546
O121 K4 W11 31.4(4) 4_544 3_546
O1W K4 W11 125.4(8) 3_546 3_546
K4 K4 W12 90.2(5) 2_655 3_546
O1T K4 W12 96.3(7) . 3_546
O9W K4 W12 143.9(12) . 3_546
O7W K4 W12 143.1(14) . 3_546
O112 K4 W12 28.3(4) 3_546 3_546
O11T K4 W12 76.6(5) 3_546 3_546
O121 K4 W12 76.0(5) 4_544 3_546
O1W K4 W12 67.6(6) 3_546 3_546
W11 K4 W12 59.2(3) 3_546 3_546
K4 K4 K2 111.2(8) 2_655 .
O1T K4 K2 50.3(7) . .
O9W K4 K2 110.4(12) . .
O7W K4 K2 43.3(12) . .
O112 K4 K2 126.8(8) 3_546 .
O11T K4 K2 125.7(7) 3_546 .
O121 K4 K2 175.7(7) 4_544 .
O1W K4 K2 39.7(6) 3_546 .
W11 K4 K2 144.3(6) 3_546 .
W12 K4 K2 101.9(6) 3_546 .
K4 K4 K3 126.1(11) 2_655 .
O1T K4 K3 65.6(7) . .
O9W K4 K3 37.5(11) . .
O7W K4 K3 89.4(13) . .
O112 K4 K3 94.6(7) 3_546 .
O11T K4 K3 42.0(6) 3_546 .
O121 K4 K3 71.4(7) 4_544 .
O1W K4 K3 140.6(7) 3_546 .
W11 K4 K3 65.6(5) 3_546 .
W12 K4 K3 117.9(6) 3_546 .
K2 K4 K3 106.7(6) . .
C11 N1 C11 118(5) . 2_654
C21 N2 C21 112(5) 4_543 3_546
K2 O1W K4 90.1(9) 3_454 3_454
K2 O2W K2 178(3) . 2_654
K4 O7W K2 94(2) . .
K3 O9W K4 102.5(18) . .

loop_
_geom_bond_atom_site_label_1
_geom_bond_atom_site_label_2
_geom_bond_distance
_geom_bond_site_symmetry_2
W1 O1T 1.73(2) .
W1 O14 1.83(3) .
W1 O13 1.82(2) .
W1 O12 1.97(2) .
W1 O1P3 2.09(2) .
W1 O1P1 2.20(2) .
W1 K3 3.83(3) .
W1 K2 4.06(3) .
W2 O2T 1.70(2) .
W2 O25 1.79(3) .
W2 O26 1.87(2) .
W2 O12 1.93(2) .
W2 O2P3 2.09(3) .
W2 O1P1 2.21(2) .
W3 O3 1.73(2) .
W3 O3T 1.78(2) .
W3 O37 1.89(2) .
W3 O13 2.05(2) .
W3 O34 2.08(2) .
W3 O2P1 2.122(18) .
W3 K1 3.712(11) .
W3 K3 3.83(3) .
W4 O4T 1.67(2) .
W4 O34 1.82(2) .
W4 O48 1.84(2) .
W4 O45 1.935(19) .
W4 O14 2.06(3) .
W4 O3P1 2.25(2) .
W4 K2 3.87(3) .
W5 O5T 1.727(19) .
W5 O56 1.804(19) .
W5 O59 1.82(2) .
W5 O45 1.982(19) .
W5 O25 2.08(3) .
W5 O3P1 2.30(2) .
W5 K2 4.11(3) 2_654
W6 O6T 1.75(2) .
W6 O6 1.76(2) .
W6 O610 1.90(2) .
W6 O26 1.94(2) .
W6 O4P1 2.086(17) .
W6 O56 2.12(2) .
W6 K1 3.606(11) 2_553
W7 O7T 1.76(2) .
W7 O710 1.85(2) .
W7 O711 1.90(2) .
W7 O37 1.90(2) .
W7 O78 2.00(2) .
W7 O1P2 2.13(2) .
W7 K1 3.765(12) .
W8 O8T 1.65(3) .
W8 O811 1.83(2) .
W8 O78 1.84(2) .
W8 O48 1.95(2) .
W8 O89 1.96(2) .
W8 O2P2 2.283(17) .
W9 O9T 1.72(2) .
W9 O912 1.87(2) .
W9 O910 1.89(2) .
W9 O89 1.92(2) .
W9 O59 1.96(2) .
W9 O2P2 2.245(17) .
W10 O10T 1.674(19) .
W10 O610 1.88(2) .
W10 O910 1.92(2) .
W10 O102 1.98(2) .
W10 O710 1.96(2) 2_553
W10 O3P2 2.088(16) .
W10 K1 3.780(12) 2_553
W11 O11T 1.69(2) .
W11 O112 1.905(18) .
W11 O121 1.92(2) 2_553
W11 O711 1.91(2) 2_553
W11 O811 1.95(2) 2_553
W11 O4P2 2.268(19) 2_553
W11 K4 3.67(2) 3_454
W12 O12T 1.69(2) .
W12 O102 1.85(2) .
W12 O112 1.896(18) .
W12 O121 1.95(2) .
W12 O912 1.97(2) .
W12 O4P2 2.267(19) .
W12 K4 3.90(2) 3_454
P1 O2P1 1.50(2) .
P1 O3P1 1.54(2) .
P1 O4P1 1.562(19) .
P1 O1P1 1.62(3) .
P2 O2P2 1.541(19) .
P2 O4P2 1.55(2) .
P2 O1P2 1.56(2) .
P2 O3P2 1.578(19) .
P3 O1P3 1.53(3) .
P3 O3P3 1.54(3) .
P3 O2P3 1.59(3) .
P3 C1 1.796(16) .
C1 C2 1.3900 .
C1 C6 1.3900 .
C2 C3 1.3900 .
C3 C4 1.3900 .
C4 C5 1.3900 .
C5 C6 1.3900 .
O1T K4 2.73(3) .
O1T K2 3.36(4) .
O3T K3 2.91(4) .
O3T K1 3.10(2) .
O4T K2 2.83(3) .
O5T K2 2.95(3) 2_654
O6 K1 3.04(2) 2_553
O11T K3 2.97(4) 3_454
O11T K4 3.13(3) 3_454
O1P2 K1 2.77(2) .
O13 K3 2.86(4) .
O1P3 K3 2.78(4) .
O14 K2 3.04(3) .
O2P1 K1 2.81(2) .
O25 K2 3.39(3) 2_654
O3P2 K1 2.79(2) 2_553
O37 K1 3.16(2) .
O4P1 K1 2.76(2) 2_553
O4P2 W11 2.268(19) 2_553
O112 K4 3.02(3) 3_454
O121 W11 1.92(2) 2_553
O121 K4 3.31(3) 4_554
O610 K1 3.05(2) 2_553
O710 W10 1.96(2) 2_553
O710 K1 3.13(2) .
O711 W11 1.91(2) 2_553
O811 W11 1.95(2) 2_553
K1 O4P1 2.76(2) 2_553
K1 O3P2 2.79(2) 2_553
K1 K1 2.94(2) 2_553
K1 O6 3.04(2) 2_553
K1 O610 3.05(2) 2_553
K1 W6 3.606(11) 2_553
K2 O1W 2.79(4) 3_546
K2 O5T 2.95(3) 2_654
K2 O7W 3.00(6) .
K2 O2W 3.34(2) .
K2 O25 3.39(3) 2_654
K2 W5 4.11(3) 2_654
K2 K4 4.37(3) .
K3 O9W 2.77(6) .
K3 O11T 2.97(4) 3_546
K3 O6W 3.03(6) .
K3 K4 4.43(4) .
K4 K4 2.67(3) 2_655
K4 O9W 2.91(6) .
K4 O7W 2.95(7) .
K4 O112 3.02(3) 3_546
K4 O11T 3.13(3) 3_546
K4 O121 3.31(3) 4_544
K4 O1W 3.36(3) 3_546
K4 W11 3.667(19) 3_546
K4 W12 3.90(2) 3_546
N1 C11 1.52(5) .
N1 C11 1.52(5) 2_654
N2 C21 1.48(6) 4_543
N2 C21 1.48(6) 3_546
C21 N2 1.48(6) 3_454
O1W K2 2.79(4) 3_454
O1W K4 3.36(3) 3_454
O2W K2 3.34(2) 2_654
